data_1546776
loop_
_publ_author_name
'Pakhomova, Anna'
'Bykova, Elena'
'Bykov, Maxim'
'Glazyrin, Konstantin'
'Gasharova, Biliana'
'Liermann, Hanns-Peter'
'Mezouar, Mohamed'
'Gorelova, Liudmila'
'Krivovichev, Sergey'
'Dubrovinsky, Leonid'

_publ_section_title
;
 A closer look into close packing: pentacoordinated silicon in a
 high-pressure polymorph of danburite
;
_journal_issue 5
_journal_name_full IUCrJ
_journal_page_first
;
;
_journal_paper_doi 10.1107/S2052252517010612
_journal_volume 4
_journal_year 2017
_chemical_formula_moiety 'B2 Ca O8 Si2'
_chemical_formula_sum 'B2 Ca O8 Si2'
_chemical_formula_weight 245.88
_chemical_name_common danburite
_chemical_name_systematic danburite
_space_group_crystal_system orthorhombic
_space_group_IT_number 62
_space_group_name_Hall '-P 2c 2n'
_space_group_name_H-M_alt 'P n a m'
_symmetry_space_group_name_Hall '-P 2c 2n'
_symmetry_space_group_name_H-M 'P n a m'
_audit_creation_method SHELXL-2014/7
_cell_angle_alpha 90
_cell_angle_beta 90
_cell_angle_gamma 90
_cell_formula_units_Z 4
_cell_length_a 6.3537(5)
_cell_length_b 7.9518(3)
_cell_length_c 8.0112(3)
_cell_measurement_pressure 25400000
_cell_measurement_reflns_used 977
_cell_measurement_temperature 293(2)
_cell_measurement_theta_max 16.6370
_cell_measurement_theta_min 1.6750
_cell_volume 404.75(4)
_computing_cell_refinement
;
CrysAlisPro, Agilent Technologies,
Version 1.171.36.28 (release 01-02-2013 CrysAlis171 .NET)
(compiled Feb  1 2013,16:14:44)
;
_computing_data_collection
;
CrysAlisPro, Agilent Technologies,
Version 1.171.36.28 (release 01-02-2013 CrysAlis171 .NET)
(compiled Feb  1 2013,16:14:44)
;
_computing_data_reduction
;
CrysAlisPro, Agilent Technologies,
Version 1.171.36.28 (release 01-02-2013 CrysAlis171 .NET)
(compiled Feb  1 2013,16:14:44)
;
_computing_structure_refinement 'SHELXL-2014/7 (Sheldrick, 2014)'
_computing_structure_solution 'SHELXL-2014/7 (Sheldrick, 2014)'
_diffrn_ambient_pressure 25400000
_diffrn_ambient_temperature 293(2)
_diffrn_measured_fraction_theta_full 0.796
_diffrn_measured_fraction_theta_max 0.515
_diffrn_measurement_device_type 'esperanto-CrysAlisPro-abstract goniometer imported esperanto images'
_diffrn_measurement_method '\w scans'
_diffrn_radiation_type synchrotron
_diffrn_radiation_wavelength 0.29056
_diffrn_reflns_av_R_equivalents 0.0239
_diffrn_reflns_av_unetI/netI 0.0291
_diffrn_reflns_Laue_measured_fraction_full 0.796
_diffrn_reflns_Laue_measured_fraction_max 0.515
_diffrn_reflns_limit_h_max 9
_diffrn_reflns_limit_h_min -10
_diffrn_reflns_limit_k_max 12
_diffrn_reflns_limit_k_min -13
_diffrn_reflns_limit_l_max 14
_diffrn_reflns_limit_l_min -15
_diffrn_reflns_number 2163
_diffrn_reflns_point_group_measured_fraction_full 0.796
_diffrn_reflns_point_group_measured_fraction_max 0.515
_diffrn_reflns_theta_full 10.500
_diffrn_reflns_theta_max 16.730
_diffrn_reflns_theta_min 1.677
_diffrn_source synchrotron
_diffrn_source_type 'PETRA III, Beamline P02.2'
_exptl_absorpt_coefficient_mu 0.215
_exptl_crystal_colour colorless
_exptl_crystal_density_diffrn 4.035
_exptl_crystal_description 'plate crystal'
_exptl_crystal_F_000 488
_exptl_crystal_size_max 0.020
_exptl_crystal_size_mid 0.015
_exptl_crystal_size_min 0.010
_refine_diff_density_max 1.049
_refine_diff_density_min -1.441
_refine_diff_density_rms 0.280
_refine_ls_extinction_coef 0.18(5)
_refine_ls_extinction_expression Fc^*^=kFc[1+0.001xFc^2^\l^3^/sin(2\q)]^-1/4^
_refine_ls_extinction_method 'SHELXL-2014/7 (Sheldrick 2014'
_refine_ls_goodness_of_fit_ref 1.321
_refine_ls_hydrogen_treatment undef
_refine_ls_matrix_type full
_refine_ls_number_parameters 65
_refine_ls_number_reflns 891
_refine_ls_number_restraints 0
_refine_ls_restrained_S_all 1.321
_refine_ls_R_factor_all 0.0596
_refine_ls_R_factor_gt 0.0423
_refine_ls_shift/su_max 0.000
_refine_ls_shift/su_mean 0.000
_refine_ls_structure_factor_coef Fsqd
_refine_ls_weighting_details 'w=1/[\s^2^(Fo^2^)+(0.0923P)^2^+0.4473P] where P=(Fo^2^+2Fc^2^)/3'
_refine_ls_weighting_scheme calc
_refine_ls_wR_factor_gt 0.1256
_refine_ls_wR_factor_ref 0.1783
_reflns_Friedel_coverage 0.000
_reflns_number_gt 742
_reflns_number_total 891
_reflns_threshold_expression 'I > 2\s(I)'
_cod_data_source_file lt5006.cif
_cod_data_source_block danburite_25.4GPa
_cod_database_code 1546776
_shelx_shelxl_version_number 2014/7
_shelx_space_group_comment
;
The symmetry employed for this shelxl refinement is uniquely defined
by the following loop, which should always be used as a source of
symmetry information in preference to the above space-group names.
They are only intended as comments.
;

loop_
_space_group_symop_operation_xyz
'x, y, z'
'-x, -y, z+1/2'
'-x+1/2, y+1/2, -z'
'x+1/2, -y+1/2, -z+1/2'
'-x, -y, -z'
'x, y, -z-1/2'
'x-1/2, -y-1/2, z'
'-x-1/2, y-1/2, z-1/2'

loop_
_atom_site_label
_atom_site_type_symbol
_atom_site_fract_x
_atom_site_fract_y
_atom_site_fract_z
_atom_site_U_iso_or_equiv
_atom_site_adp_type
_atom_site_occupancy
_atom_site_site_symmetry_order
_atom_site_calc_flag
_atom_site_refinement_flags_posn
_atom_site_refinement_flags_adp
_atom_site_refinement_flags_occupancy
Ca1 Ca 0.25404(13) 0.10929(9) 0.2500 0.0112(2) Uani 1 2 d S T P
Si1 Si -0.00581(14) 0.23537(9) -0.07365(10) 0.0103(3) Uani 1 1 d . . .
O1 O 0.2513(3) 0.1368(2) -0.0738(3) 0.0111(4) Uani 1 1 d . . .
O2 O 0.1243(4) 0.4068(2) -0.0572(2) 0.0099(4) Uani 1 1 d . . .
O3 O 0.4325(4) 0.3664(2) 0.0939(2) 0.0110(4) Uani 1 1 d . . .
O4 O 0.5630(5) 0.6518(3) 0.2500 0.0114(5) Uani 1 2 d S T P
O5 O 0.1238(5) 0.4081(3) 0.2500 0.0111(5) Uani 1 2 d S T P
B1 B 0.2292(5) 0.4549(3) 0.4046(3) 0.0093(5) Uani 1 1 d . . .

loop_
_atom_site_aniso_label
_atom_site_aniso_U_11
_atom_site_aniso_U_22
_atom_site_aniso_U_33
_atom_site_aniso_U_23
_atom_site_aniso_U_13
_atom_site_aniso_U_12
Ca1 0.0157(5) 0.0069(4) 0.0111(3) 0.000 0.000 0.00054(18)
Si1 0.0155(6) 0.0061(4) 0.0092(3) -0.00001(18) 0.0000(2) -0.0008(2)
O1 0.0153(13) 0.0061(9) 0.0118(8) 0.0002(5) 0.0003(6) -0.0004(5)
O2 0.0147(11) 0.0036(8) 0.0113(6) 0.0001(5) -0.0006(7) -0.0009(5)
O3 0.0135(12) 0.0092(8) 0.0101(7) -0.0010(5) 0.0006(7) 0.0020(5)
O4 0.0169(17) 0.0078(11) 0.0095(9) 0.000 0.000 0.0022(8)
O5 0.0154(17) 0.0087(11) 0.0092(9) 0.000 0.000 -0.0010(7)
B1 0.0118(15) 0.0053(11) 0.0108(9) 0.0001(7) -0.0004(9) 0.0000(7)

loop_
_atom_type_symbol
_atom_type_description
_atom_type_scat_dispersion_real
_atom_type_scat_dispersion_imag
_atom_type_scat_source
B B -0.0005 0.0001 'International Tables Vol C Tables 4.2.6.8 and 6.1.1.4'
O O -0.0010 0.0008 'International Tables Vol C Tables 4.2.6.8 and 6.1.1.4'
Si Si 0.0083 0.0108 'International Tables Vol C Tables 4.2.6.8 and 6.1.1.4'
Ca Ca 0.0425 0.0513 'International Tables Vol C Tables 4.2.6.8 and 6.1.1.4'

loop_
_geom_angle_atom_site_label_1
_geom_angle_atom_site_label_2
_geom_angle_atom_site_label_3
_geom_angle
_geom_angle_site_symmetry_1
_geom_angle_site_symmetry_3
O5 Ca1 O2 68.48(7) 7_665 3_545
O5 Ca1 O2 68.48(7) 7_665 8_656
O2 Ca1 O2 81.70(9) 3_545 8_656
O5 Ca1 O3 148.59(5) 7_665 7_565
O2 Ca1 O3 89.58(7) 3_545 7_565
O2 Ca1 O3 132.34(8) 8_656 7_565
O5 Ca1 O3 148.59(5) 7_665 4_455
O2 Ca1 O3 132.34(8) 3_545 4_455
O2 Ca1 O3 89.58(7) 8_656 4_455
O3 Ca1 O3 62.71(10) 7_565 4_455
O5 Ca1 O4 116.94(10) 7_665 7_565
O2 Ca1 O4 64.95(7) 3_545 7_565
O2 Ca1 O4 64.95(7) 8_656 7_565
O3 Ca1 O4 68.92(8) 7_565 7_565
O3 Ca1 O4 68.92(8) 4_455 7_565
O5 Ca1 O5 112.57(9) 7_665 .
O2 Ca1 O5 138.73(5) 3_545 .
O2 Ca1 O5 138.73(5) 8_656 .
O3 Ca1 O5 69.18(8) 7_565 .
O3 Ca1 O5 69.18(8) 4_455 .
O4 Ca1 O5 130.49(11) 7_565 .
O5 Ca1 O1 90.67(5) 7_665 .
O2 Ca1 O1 53.68(6) 3_545 .
O2 Ca1 O1 135.34(7) 8_656 .
O3 Ca1 O1 57.92(6) 7_565 .
O3 Ca1 O1 120.40(7) 4_455 .
O4 Ca1 O1 93.96(5) 7_565 .
O5 Ca1 O1 85.33(5) . .
O5 Ca1 O1 90.67(5) 7_665 6_556
O2 Ca1 O1 135.34(7) 3_545 6_556
O2 Ca1 O1 53.68(6) 8_656 6_556
O3 Ca1 O1 120.40(7) 7_565 6_556
O3 Ca1 O1 57.92(6) 4_455 6_556
O4 Ca1 O1 93.96(5) 7_565 6_556
O5 Ca1 O1 85.33(5) . 6_556
O1 Ca1 O1 170.34(9) . 6_556
O5 Ca1 O3 67.57(7) 7_665 6_556
O2 Ca1 O3 133.98(8) 3_545 6_556
O2 Ca1 O3 94.44(6) 8_656 6_556
O3 Ca1 O3 123.16(6) 7_565 6_556
O3 Ca1 O3 93.22(6) 4_455 6_556
O4 Ca1 O3 151.83(4) 7_565 6_556
O5 Ca1 O3 54.01(8) . 6_556
O1 Ca1 O3 114.09(7) . 6_556
O1 Ca1 O3 57.87(6) 6_556 6_556
O5 Ca1 O3 67.57(7) 7_665 .
O2 Ca1 O3 94.44(6) 3_545 .
O2 Ca1 O3 133.98(8) 8_656 .
O3 Ca1 O3 93.22(6) 7_565 .
O3 Ca1 O3 123.16(6) 4_455 .
O4 Ca1 O3 151.83(4) 7_565 .
O5 Ca1 O3 54.01(8) . .
O1 Ca1 O3 57.88(6) . .
O1 Ca1 O3 114.09(7) 6_556 .
O3 Ca1 O3 56.28(8) 6_556 .
O5 Ca1 B1 96.08(9) 7_665 .
O2 Ca1 B1 155.01(8) 3_545 .
O2 Ca1 B1 111.69(7) 8_656 .
O3 Ca1 B1 95.50(8) 7_565 .
O3 Ca1 B1 70.66(8) 4_455 .
O4 Ca1 B1 139.42(9) 7_565 .
O5 Ca1 B1 28.71(7) . .
O1 Ca1 B1 109.40(7) . .
O1 Ca1 B1 60.95(7) 6_556 .
O3 Ca1 B1 29.17(8) 6_556 .
O3 Ca1 B1 60.91(7) . .
O2 Si1 O4 122.89(12) . 3_545
O2 Si1 O3 118.93(11) . 7_565
O4 Si1 O3 118.01(13) 3_545 7_565
O2 Si1 O1 84.42(11) . .
O4 Si1 O1 91.39(14) 3_545 .
O3 Si1 O1 90.14(11) 7_565 .
O2 Si1 O1 87.88(10) . 7_565
O4 Si1 O1 92.20(14) 3_545 7_565
O3 Si1 O1 94.22(12) 7_565 7_565
O1 Si1 O1 172.27(8) . 7_565
O2 Si1 Si1 94.73(7) . 6
O4 Si1 Si1 28.20(9) 3_545 6
O3 Si1 Si1 146.19(7) 7_565 6
O1 Si1 Si1 89.96(7) . 6
O1 Si1 Si1 89.96(7) 7_565 6
O2 Si1 Ca1 86.23(8) . .
O4 Si1 Ca1 133.94(11) 3_545 .
O3 Si1 Ca1 45.75(9) 7_565 .
O1 Si1 Ca1 53.56(7) . .
O1 Si1 Ca1 126.69(7) 7_565 .
Si1 Si1 Ca1 143.315(18) 6 .
O2 Si1 Ca1 81.56(8) . 7_565
O4 Si1 Ca1 138.93(13) 3_545 7_565
O3 Si1 Ca1 54.13(8) 7_565 7_565
O1 Si1 Ca1 126.01(8) . 7_565
O1 Si1 Ca1 53.11(7) 7_565 7_565
Si1 Si1 Ca1 142.869(18) 6 7_565
Ca1 Si1 Ca1 73.62(2) . 7_565
O2 Si1 Ca1 160.61(8) . 5
O4 Si1 Ca1 37.74(9) 3_545 5
O3 Si1 Ca1 80.34(8) 7_565 5
O1 Si1 Ca1 93.89(7) . 5
O1 Si1 Ca1 93.14(7) 7_565 5
Si1 Si1 Ca1 65.925(14) 6 5
Ca1 Si1 Ca1 108.32(2) . 5
Ca1 Si1 Ca1 114.34(3) 7_565 5
B1 O1 Si1 120.32(18) 8_655 .
B1 O1 Si1 118.25(18) 8_655 7_665
Si1 O1 Si1 120.98(11) . 7_665
B1 O1 Ca1 91.96(14) 8_655 .
Si1 O1 Ca1 92.39(9) . .
Si1 O1 Ca1 92.28(9) 7_665 .
B1 O2 Si1 122.29(16) 6_556 .
B1 O2 Ca1 102.82(15) 6_556 3
Si1 O2 Ca1 134.13(11) . 3
B1 O3 Si1 117.34(17) 6_556 7_665
B1 O3 Ca1 134.73(15) 6_556 7_665
Si1 O3 Ca1 105.45(12) 7_665 7_665
B1 O3 Ca1 89.41(14) 6_556 .
Si1 O3 Ca1 96.28(9) 7_665 .
Ca1 O3 Ca1 100.38(7) 7_665 .
Si1 O4 Si1 123.61(18) 8_666 3
Si1 O4 Ca1 118.18(9) 8_666 7_665
Si1 O4 Ca1 118.18(9) 3 7_665
B1 O5 B1 116.5(3) . 6_556
B1 O5 Ca1 118.29(17) . 7_565
B1 O5 Ca1 118.29(17) 6_556 7_565
B1 O5 Ca1 95.17(17) . .
B1 O5 Ca1 95.17(17) 6_556 .
Ca1 O5 Ca1 105.81(11) 7_565 .
O2 B1 O5 116.1(3) 6_556 .
O2 B1 O1 101.6(2) 6_556 8_666
O5 B1 O1 113.1(2) . 8_666
O2 B1 O3 105.8(2) 6_556 6_556
O5 B1 O3 106.7(2) . 6_556
O1 B1 O3 113.4(2) 8_666 6_556
O2 B1 Ca1 97.47(14) 6_556 .
O5 B1 Ca1 56.11(14) . .
O1 B1 Ca1 160.88(18) 8_666 .
O3 B1 Ca1 61.42(12) 6_556 .
O2 B1 Ca1 49.48(12) 6_556 3_556
O5 B1 Ca1 153.7(2) . 3_556
O1 B1 Ca1 59.20(12) 8_666 3_556
O3 B1 Ca1 98.96(15) 6_556 3_556
Ca1 B1 Ca1 137.90(10) . 3_556

loop_
_geom_bond_atom_site_label_1
_geom_bond_atom_site_label_2
_geom_bond_distance
_geom_bond_site_symmetry_2
Ca1 O5 2.354(3) 7_665
Ca1 O2 2.3614(19) 3_545
Ca1 O2 2.3614(19) 8_656
Ca1 O3 2.403(2) 7_565
Ca1 O3 2.403(2) 4_455
Ca1 O4 2.405(3) 7_565
Ca1 O5 2.516(3) .
Ca1 O1 2.603(2) .
Ca1 O1 2.603(2) 6_556
Ca1 O3 2.651(2) 6_556
Ca1 O3 2.651(2) .
Ca1 B1 3.019(3) .
Si1 O2 1.600(2) .
Si1 O4 1.6030(15) 3_545
Si1 O3 1.6157(19) 7_565
Si1 O1 1.812(2) .
Si1 O1 1.848(2) 7_565
Si1 Si1 2.8256(15) 6
Si1 Ca1 3.2522(9) 7_565
Si1 Ca1 3.4633(10) 5
O1 B1 1.461(3) 8_655
O1 Si1 1.848(2) 7_665
O2 B1 1.444(3) 6_556
O2 Ca1 2.3614(19) 3
O3 B1 1.471(4) 6_556
O3 Si1 1.6157(19) 7_665
O3 Ca1 2.403(2) 7_665
O4 Si1 1.6030(15) 8_666
O4 Si1 1.6030(15) 3
O4 Ca1 2.405(3) 7_665
O5 B1 1.456(3) .
O5 B1 1.456(3) 6_556
O5 Ca1 2.354(3) 7_565
B1 O2 1.444(3) 6_556
B1 O1 1.461(3) 8_666
B1 O3 1.471(4) 6_556
B1 Ca1 3.029(3) 3_556
